data_7709770
loop_
_publ_author_name
'Johnson, Alice'
'Iffland, Linda'
'Northcote-Smith, Joshua'
'Singh, Kuldip'
'Ortu, Fabrizio'
'Apfel, Ulf-Peter'
'Suntharalingam, Kogularamanan'

_publ_section_title
;
 A bioinspired redox-modulating copper(II)-macrocyclic complex bearing
 non-steroidal anti-inflammatory drugs with anti-cancer stem cell activity
;
_journal_name_full 'Dalton Transactions'
_journal_paper_doi 10.1039/D2DT00788F
_journal_year 2022
_chemical_formula_moiety 'C10 H24 Cu N4, 2(C14 H10 Cl2 N O2), 2(H2 O)'
_chemical_formula_sum 'C38 H48 Cl4 Cu N6 O6'
_chemical_formula_weight 890.16
_space_group_crystal_system monoclinic
_space_group_IT_number 14
_space_group_name_Hall '-P 2ybc'
_space_group_name_H-M_alt 'P 1 21/c 1'
_atom_sites_solution_hydrogens mixed
_atom_sites_solution_primary direct
_atom_sites_solution_secondary difmap
_audit_creation_date 2021-12-22
_audit_creation_method
;
Olex2 1.3
(compiled 2020.11.12 svn.r5f609507 for OlexSys, GUI svn.r6403)
;
_audit_update_record
;
2021-12-22 deposited with the CCDC.	2022-03-16 downloaded from the CCDC.
;
_cell_angle_alpha 90
_cell_angle_beta 101.713(16)
_cell_angle_gamma 90
_cell_formula_units_Z 2
_cell_length_a 18.109(15)
_cell_length_b 7.269(7)
_cell_length_c 15.999(14)
_cell_measurement_reflns_used 475
_cell_measurement_temperature 150(2)
_cell_measurement_theta_max 28.334
_cell_measurement_theta_min 2.297
_cell_volume 2062(3)
_computing_cell_refinement 'Bruker SMART'
_computing_data_collection 'Bruker SMART'
_computing_data_reduction 'Bruker SHELXTL'
_computing_molecular_graphics 'Olex2 1.3 (Dolomanov et al., 2009)'
_computing_publication_material 'Olex2 1.3 (Dolomanov et al., 2009)'
_computing_structure_refinement 'SHELXL 2018/3 (Sheldrick, 2015)'
_computing_structure_solution 'Bruker SHELXTL'
_diffrn_ambient_temperature 150.15
_diffrn_measured_fraction_theta_full 0.999
_diffrn_measured_fraction_theta_max 0.999
_diffrn_measurement_device_type 'Bruker Apex 2000 CCD area detector'
_diffrn_measurement_method 'phi and omega scans'
_diffrn_radiation_type MoK\a
_diffrn_radiation_wavelength 0.71073
_diffrn_reflns_av_R_equivalents 0.3598
_diffrn_reflns_av_unetI/netI 0.3708
_diffrn_reflns_Laue_measured_fraction_full 0.999
_diffrn_reflns_Laue_measured_fraction_max 0.999
_diffrn_reflns_limit_h_max 22
_diffrn_reflns_limit_h_min -22
_diffrn_reflns_limit_k_max 8
_diffrn_reflns_limit_k_min -8
_diffrn_reflns_limit_l_max 19
_diffrn_reflns_limit_l_min -19
_diffrn_reflns_number 15546
_diffrn_reflns_point_group_measured_fraction_full 0.999
_diffrn_reflns_point_group_measured_fraction_max 0.999
_diffrn_reflns_theta_full 25.242
_diffrn_reflns_theta_max 25.996
_diffrn_reflns_theta_min 2.297
_exptl_absorpt_coefficient_mu 0.841
_exptl_absorpt_correction_T_max 0.843
_exptl_absorpt_correction_T_min 0.191
_exptl_absorpt_correction_type empirical
_exptl_absorpt_process_details
;
absoprtion correction based on 1320 reflections(SADABS);Rint 0.2055 before
correction and 0.1147 after.
;
_exptl_crystal_colour purple
_exptl_crystal_density_diffrn 1.434
_exptl_crystal_description plate
_exptl_crystal_F_000 926
_exptl_crystal_size_max 0.25
_exptl_crystal_size_mid 0.18
_exptl_crystal_size_min 0.06
_refine_diff_density_max 0.645
_refine_diff_density_min -1.328
_refine_diff_density_rms 0.114
_refine_ls_extinction_method none
_refine_ls_goodness_of_fit_ref 0.865
_refine_ls_hydrogen_treatment mixed
_refine_ls_matrix_type full
_refine_ls_number_parameters 256
_refine_ls_number_reflns 4034
_refine_ls_number_restraints 3
_refine_ls_restrained_S_all 0.864
_refine_ls_R_factor_all 0.3005
_refine_ls_R_factor_gt 0.1013
_refine_ls_shift/su_max 0.000
_refine_ls_shift/su_mean 0.000
_refine_ls_structure_factor_coef Fsqd
_refine_ls_weighting_details 'w=1/[\s^2^(Fo^2^)+(0.0945P)^2^] where P=(Fo^2^+2Fc^2^)/3'
_refine_ls_weighting_scheme calc
_refine_ls_wR_factor_gt 0.2054
_refine_ls_wR_factor_ref 0.2788
_reflns_Friedel_coverage 0.000
_reflns_number_gt 1171
_reflns_number_total 4034
_reflns_threshold_expression 'I > 2\s(I)'
_cod_data_source_file d2dt00788f2.cif
_cod_data_source_block 3
_cod_database_code 7709770
_shelx_shelxl_version_number 2018/3
_shelx_space_group_comment
;
The symmetry employed for this shelxl refinement is uniquely defined
by the following loop, which should always be used as a source of
symmetry information in preference to the above space-group names.
They are only intended as comments.
;
_olex2_refinement_description
;
1. Fixed Uiso
 At 1.2 times of:
  All C(H) groups, All C(H,H) groups, All N(H) groups
 At 1.5 times of:
  All O(H,H) groups
2. Restrained distances
 O3-H3C = O3-H3D
 0.87 with sigma of 0.02
 H3C-H3D
 1.38 with sigma of 0.04
3.a Ternary CH refined with riding coordinates:
 N1(H1), N2(H2)
3.b Secondary CH2 refined with riding coordinates:
 C1(H1A,H1B), C2(H2A,H2B), C3(H3A,H3B), C4(H4A,H4B), C5(H5A,H5B), C18(H18A,H18B)
3.c Aromatic/amide H refined with riding coordinates:
 N3(H3), C8(H8), C9(H9), C10(H10), C13(H13), C14(H14), C15(H15), C16(H16)
;
_olex2_submission_special_instructions 'No special instructions were received'

loop_
_space_group_symop_operation_xyz
'x, y, z'
'-x, y+1/2, -z+1/2'
'-x, -y, -z'
'x, -y-1/2, z-1/2'

loop_
_atom_site_label
_atom_site_type_symbol
_atom_site_fract_x
_atom_site_fract_y
_atom_site_fract_z
_atom_site_U_iso_or_equiv
_atom_site_adp_type
_atom_site_occupancy
_atom_site_site_symmetry_order
_atom_site_calc_flag
_atom_site_refinement_flags_posn
_atom_site_refinement_flags_adp
_atom_site_refinement_flags_occupancy
_atom_site_disorder_assembly
_atom_site_disorder_group
Cu1 Cu 0.500000 0.500000 0.500000 0.0515(7) Uani 1 2 d S . P . .
N1 N 0.5431(5) 0.5964(12) 0.4020(6) 0.051(3) Uani 1 1 d . . . . .
H1 H 0.553243 0.730275 0.413254 0.061 Uiso 1 1 calc R U . . .
N2 N 0.3951(5) 0.6010(11) 0.4521(6) 0.046(2) Uani 1 1 d . . . . .
H2 H 0.395173 0.733716 0.468508 0.056 Uiso 1 1 calc R U . . .
C1 C 0.4964(7) 0.5830(17) 0.3169(8) 0.064(4) Uani 1 1 d . . . . .
H1A H 0.486037 0.451871 0.302378 0.077 Uiso 1 1 calc R U . . .
H1B H 0.523977 0.635387 0.275016 0.077 Uiso 1 1 calc R U . . .
C2 C 0.4215(7) 0.6858(17) 0.3109(8) 0.064(4) Uani 1 1 d . . . . .
H2A H 0.431993 0.812120 0.333245 0.077 Uiso 1 1 calc R U . . .
H2B H 0.396041 0.695551 0.250106 0.077 Uiso 1 1 calc R U . . .
C3 C 0.3684(7) 0.5907(17) 0.3605(9) 0.069(4) Uani 1 1 d . . . . .
H3A H 0.317970 0.648750 0.345493 0.082 Uiso 1 1 calc R U . . .
H3B H 0.362878 0.459848 0.343218 0.082 Uiso 1 1 calc R U . . .
C4 C 0.3445(6) 0.5008(17) 0.5008(9) 0.071(4) Uani 1 1 d . . . . .
H4A H 0.295706 0.565845 0.494540 0.085 Uiso 1 1 calc R U . . .
H4B H 0.334661 0.374534 0.478036 0.085 Uiso 1 1 calc R U . . .
C5 C 0.6175(7) 0.5068(17) 0.4072(8) 0.065(4) Uani 1 1 d . . . . .
H5A H 0.648394 0.578390 0.374397 0.077 Uiso 1 1 calc R U . . .
H5B H 0.610729 0.381049 0.383158 0.077 Uiso 1 1 calc R U . . .
Cl1 Cl 0.72527(17) 0.6235(5) 0.2260(2) 0.0705(11) Uani 1 1 d . . . . .
Cl2 Cl 0.95315(17) 0.6665(4) 0.0531(2) 0.0716(11) Uani 1 1 d . . . . .
O1 O 0.6436(4) 0.4867(11) 0.0136(5) 0.058(2) Uani 1 1 d . . . . .
O2 O 0.5842(4) 0.5083(12) -0.1211(5) 0.061(2) Uani 1 1 d . . . . .
N3 N 0.7959(5) 0.5599(13) 0.0785(6) 0.057(3) Uani 1 1 d . . . . .
H3 H 0.750450 0.606580 0.062189 0.068 Uiso 1 1 calc R U . . .
C6 C 0.8416(6) 0.6421(15) 0.1455(8) 0.045(3) Uani 1 1 d . . . . .
C7 C 0.8190(6) 0.6920(17) 0.2213(8) 0.053(3) Uani 1 1 d . . . . .
C8 C 0.8581(7) 0.7808(18) 0.2879(9) 0.067(4) Uani 1 1 d . . . . .
H8 H 0.837954 0.806895 0.336964 0.080 Uiso 1 1 calc R U . . .
C9 C 0.9316(8) 0.8344(19) 0.2817(9) 0.078(4) Uani 1 1 d . . . . .
H9 H 0.962234 0.902772 0.326302 0.093 Uiso 1 1 calc R U . . .
C10 C 0.9587(7) 0.7859(19) 0.2095(9) 0.071(4) Uani 1 1 d . . . . .
H10 H 1.009583 0.814113 0.207629 0.085 Uiso 1 1 calc R U . . .
C11 C 0.9162(6) 0.7014(16) 0.1429(7) 0.049(3) Uani 1 1 d . . . . .
C12 C 0.8139(6) 0.4058(17) 0.0317(9) 0.051(3) Uani 1 1 d . . . . .
C13 C 0.8706(6) 0.2815(18) 0.0687(9) 0.062(4) Uani 1 1 d . . . . .
H13 H 0.896154 0.296790 0.126268 0.074 Uiso 1 1 calc R U . . .
C14 C 0.8887(8) 0.140(2) 0.0217(12) 0.085(5) Uani 1 1 d . . . . .
H14 H 0.927480 0.057653 0.047262 0.102 Uiso 1 1 calc R U . . .
C15 C 0.8537(9) 0.1115(19) -0.0598(12) 0.081(5) Uani 1 1 d . . . . .
H15 H 0.866234 0.008006 -0.090461 0.098 Uiso 1 1 calc R U . . .
C16 C 0.7993(7) 0.2350(18) -0.0984(9) 0.069(4) Uani 1 1 d . . . . .
H16 H 0.775534 0.218839 -0.156602 0.082 Uiso 1 1 calc R U . . .
C17 C 0.7791(7) 0.3829(16) -0.0526(9) 0.053(3) Uani 1 1 d . . . . .
C18 C 0.7184(6) 0.5175(18) -0.0922(7) 0.061(3) Uani 1 1 d . . . . .
H18A H 0.708745 0.501251 -0.154968 0.073 Uiso 1 1 calc R U . . .
H18B H 0.738182 0.643655 -0.079709 0.073 Uiso 1 1 calc R U . . .
C19 C 0.6424(6) 0.5024(16) -0.0631(9) 0.049(3) Uani 1 1 d . . . . .
O3 O 0.5329(5) 0.8044(10) 0.5741(6) 0.067(3) Uani 1 1 d D . . . .
H3C H 0.524(8) 0.868(12) 0.617(5) 0.100 Uiso 1 1 d D U . . .
H3D H 0.539(7) 0.886(11) 0.537(5) 0.100 Uiso 1 1 d D U . . .

loop_
_atom_site_aniso_label
_atom_site_aniso_U_11
_atom_site_aniso_U_22
_atom_site_aniso_U_33
_atom_site_aniso_U_23
_atom_site_aniso_U_13
_atom_site_aniso_U_12
Cu1 0.0321(12) 0.0532(13) 0.0758(14) -0.0007(12) 0.0261(10) -0.0006(12)
N1 0.050(7) 0.038(6) 0.072(7) 0.003(5) 0.030(6) 0.009(5)
N2 0.039(6) 0.032(5) 0.068(7) 0.015(5) 0.011(5) 0.008(5)
C1 0.068(10) 0.058(9) 0.070(9) 0.004(7) 0.024(8) 0.009(7)
C2 0.068(9) 0.050(8) 0.076(9) 0.005(7) 0.019(7) 0.013(7)
C3 0.044(8) 0.058(9) 0.107(12) 0.017(8) 0.022(8) -0.006(7)
C4 0.046(8) 0.045(8) 0.137(13) 0.025(9) 0.055(8) 0.009(7)
C5 0.065(9) 0.049(8) 0.090(10) 0.009(8) 0.042(8) 0.019(8)
Cl1 0.044(2) 0.077(2) 0.101(3) -0.007(2) 0.0390(18) 0.0000(18)
Cl2 0.047(2) 0.064(2) 0.116(3) -0.002(2) 0.044(2) 0.0015(18)
O1 0.034(4) 0.067(6) 0.082(6) 0.000(5) 0.032(4) -0.008(4)
O2 0.028(4) 0.072(6) 0.085(6) -0.007(5) 0.018(4) 0.003(5)
N3 0.027(6) 0.053(7) 0.095(8) -0.021(6) 0.021(6) 0.006(5)
C6 0.031(7) 0.040(7) 0.063(8) -0.007(6) 0.006(6) -0.002(6)
C7 0.021(6) 0.059(9) 0.082(10) -0.001(7) 0.014(7) 0.001(6)
C8 0.050(9) 0.071(10) 0.079(10) -0.008(8) 0.014(8) 0.000(8)
C9 0.044(9) 0.085(11) 0.100(11) -0.020(9) 0.004(8) -0.011(8)
C10 0.037(8) 0.079(11) 0.101(12) -0.002(9) 0.020(8) 0.011(8)
C11 0.035(7) 0.049(8) 0.067(9) -0.006(6) 0.018(7) -0.016(6)
C12 0.021(7) 0.048(8) 0.088(10) 0.007(8) 0.019(7) -0.009(6)
C13 0.026(7) 0.057(9) 0.109(11) -0.013(8) 0.031(7) -0.010(7)
C14 0.047(10) 0.077(13) 0.137(15) 0.012(11) 0.033(10) -0.003(9)
C15 0.065(11) 0.047(9) 0.145(15) 0.002(10) 0.052(11) 0.015(9)
C16 0.046(9) 0.063(10) 0.108(11) -0.019(9) 0.039(8) -0.027(8)
C17 0.037(8) 0.041(8) 0.088(10) -0.003(7) 0.028(7) 0.003(6)
C18 0.037(7) 0.079(10) 0.074(8) 0.007(7) 0.026(6) -0.017(8)
C19 0.035(7) 0.042(7) 0.080(9) 0.008(8) 0.033(7) -0.006(7)
O3 0.053(5) 0.049(5) 0.110(8) 0.003(5) 0.045(6) -0.002(5)

loop_
_atom_type_symbol
_atom_type_description
_atom_type_scat_dispersion_real
_atom_type_scat_dispersion_imag
_atom_type_scat_source
C C 0.0033 0.0016 'International Tables Vol C Tables 4.2.6.8 and 6.1.1.4'
H H 0.0000 0.0000 'International Tables Vol C Tables 4.2.6.8 and 6.1.1.4'
N N 0.0061 0.0033 'International Tables Vol C Tables 4.2.6.8 and 6.1.1.4'
O O 0.0106 0.0060 'International Tables Vol C Tables 4.2.6.8 and 6.1.1.4'
Cl Cl 0.1484 0.1585 'International Tables Vol C Tables 4.2.6.8 and 6.1.1.4'
Cu Cu 0.3201 1.2651 'International Tables Vol C Tables 4.2.6.8 and 6.1.1.4'

loop_
_geom_angle_atom_site_label_1
_geom_angle_atom_site_label_2
_geom_angle_atom_site_label_3
_geom_angle
_geom_angle_site_symmetry_1
_geom_angle_site_symmetry_3
_geom_angle_publ_flag
N1 Cu1 N1 180.0(5) 3_666 . ?
N1 Cu1 N2 93.5(4) . . ?
N1 Cu1 N2 93.5(4) 3_666 3_666 ?
N1 Cu1 N2 86.5(4) 3_666 . ?
N1 Cu1 N2 86.5(4) . 3_666 ?
N2 Cu1 N2 180.0 . 3_666 ?
Cu1 N1 H1 106.6 . . ?
C1 N1 Cu1 117.6(7) . . ?
C1 N1 H1 106.6 . . ?
C1 N1 C5 111.9(9) . . ?
C5 N1 Cu1 107.1(7) . . ?
C5 N1 H1 106.6 . . ?
Cu1 N2 H2 107.4 . . ?
C3 N2 Cu1 117.2(7) . . ?
C3 N2 H2 107.4 . . ?
C3 N2 C4 112.6(9) . . ?
C4 N2 Cu1 104.4(6) . . ?
C4 N2 H2 107.4 . . ?
N1 C1 H1A 109.3 . . ?
N1 C1 H1B 109.3 . . ?
N1 C1 C2 111.4(9) . . ?
H1A C1 H1B 108.0 . . ?
C2 C1 H1A 109.3 . . ?
C2 C1 H1B 109.3 . . ?
C1 C2 H2A 109.0 . . ?
C1 C2 H2B 109.0 . . ?
H2A C2 H2B 107.8 . . ?
C3 C2 C1 112.8(10) . . ?
C3 C2 H2A 109.0 . . ?
C3 C2 H2B 109.0 . . ?
N2 C3 C2 112.6(10) . . ?
N2 C3 H3A 109.1 . . ?
N2 C3 H3B 109.1 . . ?
C2 C3 H3A 109.1 . . ?
C2 C3 H3B 109.1 . . ?
H3A C3 H3B 107.8 . . ?
N2 C4 H4A 109.9 . . ?
N2 C4 H4B 109.9 . . ?
H4A C4 H4B 108.3 . . ?
C5 C4 N2 108.7(10) 3_666 . ?
C5 C4 H4A 109.9 3_666 . ?
C5 C4 H4B 109.9 3_666 . ?
N1 C5 C4 107.7(9) . 3_666 ?
N1 C5 H5A 110.2 . . ?
N1 C5 H5B 110.2 . . ?
C4 C5 H5A 110.2 3_666 . ?
C4 C5 H5B 110.2 3_666 . ?
H5A C5 H5B 108.5 . . ?
C6 N3 H3 116.7 . . ?
C6 N3 C12 126.6(10) . . ?
C12 N3 H3 116.7 . . ?
N3 C6 C7 124.1(11) . . ?
N3 C6 C11 122.6(11) . . ?
C7 C6 C11 113.0(10) . . ?
C6 C7 Cl1 114.2(9) . . ?
C8 C7 Cl1 117.5(10) . . ?
C8 C7 C6 128.3(11) . . ?
C7 C8 H8 122.0 . . ?
C7 C8 C9 116.0(12) . . ?
C9 C8 H8 122.0 . . ?
C8 C9 H9 120.5 . . ?
C10 C9 C8 119.1(13) . . ?
C10 C9 H9 120.5 . . ?
C9 C10 H10 118.7 . . ?
C11 C10 C9 122.6(13) . . ?
C11 C10 H10 118.7 . . ?
C6 C11 Cl2 120.7(9) . . ?
C10 C11 Cl2 118.4(10) . . ?
C10 C11 C6 120.8(11) . . ?
C13 C12 N3 120.8(12) . . ?
C17 C12 N3 120.1(11) . . ?
C17 C12 C13 119.0(12) . . ?
C12 C13 H13 120.2 . . ?
C14 C13 C12 119.6(14) . . ?
C14 C13 H13 120.2 . . ?
C13 C14 H14 118.8 . . ?
C15 C14 C13 122.4(16) . . ?
C15 C14 H14 118.8 . . ?
C14 C15 H15 120.5 . . ?
C14 C15 C16 119.0(15) . . ?
C16 C15 H15 120.5 . . ?
C15 C16 H16 119.8 . . ?
C15 C16 C17 120.4(14) . . ?
C17 C16 H16 119.8 . . ?
C12 C17 C16 119.5(13) . . ?
C12 C17 C18 118.8(11) . . ?
C16 C17 C18 121.7(13) . . ?
C17 C18 H18A 108.2 . . ?
C17 C18 H18B 108.2 . . ?
C17 C18 C19 116.4(10) . . ?
H18A C18 H18B 107.4 . . ?
C19 C18 H18A 108.2 . . ?
C19 C18 H18B 108.2 . . ?
O1 C19 O2 125.8(10) . . ?
O1 C19 C18 118.1(11) . . ?
O2 C19 C18 116.0(11) . . ?
H3C O3 H3D 105(5) . . ?

loop_
_geom_bond_atom_site_label_1
_geom_bond_atom_site_label_2
_geom_bond_distance
_geom_bond_site_symmetry_2
_geom_bond_publ_flag
Cu1 N1 2.013(8) 3_666 ?
Cu1 N1 2.013(8) . ?
Cu1 N2 2.035(9) . ?
Cu1 N2 2.035(9) 3_666 ?
N1 H1 1.0000 . ?
N1 C1 1.452(13) . ?
N1 C5 1.483(13) . ?
N2 H2 1.0000 . ?
N2 C3 1.448(13) . ?
N2 C4 1.506(12) . ?
C1 H1A 0.9900 . ?
C1 H1B 0.9900 . ?
C1 C2 1.535(15) . ?
C2 H2A 0.9900 . ?
C2 H2B 0.9900 . ?
C2 C3 1.531(15) . ?
C3 H3A 0.9900 . ?
C3 H3B 0.9900 . ?
C4 H4A 0.9900 . ?
C4 H4B 0.9900 . ?
C4 C5 1.493(15) 3_666 ?
C5 H5A 0.9900 . ?
C5 H5B 0.9900 . ?
Cl1 C7 1.785(11) . ?
Cl2 C11 1.722(11) . ?
O1 C19 1.228(12) . ?
O2 C19 1.255(13) . ?
N3 H3 0.8800 . ?
N3 C6 1.353(13) . ?
N3 C12 1.421(14) . ?
C6 C7 1.404(14) . ?
C6 C11 1.427(14) . ?
C7 C8 1.321(15) . ?
C8 H8 0.9500 . ?
C8 C9 1.410(16) . ?
C9 H9 0.9500 . ?
C9 C10 1.388(16) . ?
C10 H10 0.9500 . ?
C10 C11 1.332(15) . ?
C12 C13 1.404(16) . ?
C12 C17 1.379(15) . ?
C13 H13 0.9500 . ?
C13 C14 1.352(17) . ?
C14 H14 0.9500 . ?
C14 C15 1.346(18) . ?
C15 H15 0.9500 . ?
C15 C16 1.383(17) . ?
C16 H16 0.9500 . ?
C16 C17 1.391(15) . ?
C17 C18 1.511(15) . ?
C18 H18A 0.9900 . ?
C18 H18B 0.9900 . ?
C18 C19 1.545(13) . ?
O3 H3C 0.87(2) . ?
O3 H3D 0.87(2) . ?

loop_
_geom_hbond_atom_site_label_D
_geom_hbond_atom_site_label_H
_geom_hbond_atom_site_label_A
_geom_hbond_distance_DH
_geom_hbond_distance_HA
_geom_hbond_distance_DA
_geom_hbond_angle_DHA
_geom_hbond_site_symmetry_A
_geom_hbond_publ_flag
N1 H1 O2 1.00 2.09 3.011(12) 152.7 4_576 yes
N2 H2 O1 1.00 2.01 2.968(12) 159.9 2_655 yes
N3 H3 O1 0.88 2.12 2.794(12) 132.8 . yes

loop_
_geom_torsion_atom_site_label_1
_geom_torsion_atom_site_label_2
_geom_torsion_atom_site_label_3
_geom_torsion_atom_site_label_4
_geom_torsion
_geom_torsion_site_symmetry_1
_geom_torsion_site_symmetry_2
_geom_torsion_site_symmetry_3
_geom_torsion_site_symmetry_4
_geom_torsion_publ_flag
Cu1 N1 C1 C2 58.8(11) . . . . ?
Cu1 N1 C5 C4 -40.2(11) . . . 3_666 ?
Cu1 N2 C3 C2 -56.4(12) . . . . ?
Cu1 N2 C4 C5 42.8(10) . . . 3_666 ?
N1 C1 C2 C3 -70.2(14) . . . . ?
C1 N1 C5 C4 -170.4(10) . . . 3_666 ?
C1 C2 C3 N2 69.5(14) . . . . ?
C3 N2 C4 C5 171.1(10) . . . 3_666 ?
C4 N2 C3 C2 -177.6(9) . . . . ?
C5 N1 C1 C2 -176.7(9) . . . . ?
Cl1 C7 C8 C9 -179.4(10) . . . . ?
N3 C6 C7 Cl1 4.2(15) . . . . ?
N3 C6 C7 C8 -176.1(13) . . . . ?
N3 C6 C11 Cl2 -1.3(16) . . . . ?
N3 C6 C11 C10 178.4(11) . . . . ?
N3 C12 C13 C14 -177.5(10) . . . . ?
N3 C12 C17 C16 177.7(9) . . . . ?
N3 C12 C17 C18 -3.8(15) . . . . ?
C6 N3 C12 C13 23.6(16) . . . . ?
C6 N3 C12 C17 -152.2(11) . . . . ?
C6 C7 C8 C9 1(2) . . . . ?
C7 C6 C11 Cl2 -176.2(8) . . . . ?
C7 C6 C11 C10 3.5(17) . . . . ?
C7 C8 C9 C10 -2(2) . . . . ?
C8 C9 C10 C11 5(2) . . . . ?
C9 C10 C11 Cl2 174.2(11) . . . . ?
C9 C10 C11 C6 -5(2) . . . . ?
C11 C6 C7 Cl1 179.0(8) . . . . ?
C11 C6 C7 C8 -1.4(18) . . . . ?
C12 N3 C6 C7 -134.1(11) . . . . ?
C12 N3 C6 C11 51.6(17) . . . . ?
C12 C13 C14 C15 -1(2) . . . . ?
C12 C17 C18 C19 -72.0(14) . . . . ?
C13 C12 C17 C16 1.8(16) . . . . ?
C13 C12 C17 C18 -179.7(9) . . . . ?
C13 C14 C15 C16 3(2) . . . . ?
C14 C15 C16 C17 -2.3(19) . . . . ?
C15 C16 C17 C12 0.1(17) . . . . ?
C15 C16 C17 C18 -178.4(11) . . . . ?
C16 C17 C18 C19 106.5(13) . . . . ?
C17 C12 C13 C14 -1.6(16) . . . . ?
C17 C18 C19 O1 45.6(16) . . . . ?
C17 C18 C19 O2 -134.8(12) . . . . ?
